data_1514675
loop_
_publ_author_name
'Qin, Xurong'
'Liu, Hu'
'Qin, Dekun'
'Wu, Qian'
'You, Jingsong'
'Zhao, Dongbing'
'Guo, Qiang'
'Huang, Xiaolei'
'Lan, Jingbo'

_publ_section_title
;
 Chelation-assisted Rh(iii)-catalyzed C2-selective oxidative C--H/C--H
 cross-coupling of indoles/pyrroles with heteroarenes
;
_journal_issue 5
_journal_name_full 'Chemical Science'
_journal_page_first 1964
_journal_paper_doi 10.1039/c3sc22241a
_journal_volume 4
_journal_year 2013
_chemical_formula_moiety 'C20 H13 N3 S'
_chemical_formula_sum 'C20 H13 N3 S'
_chemical_formula_weight 327.39
_chemical_name_systematic
;
?
;
_space_group_crystal_system triclinic
_space_group_IT_number 2
_space_group_name_Hall '-P 1'
_space_group_name_H-M_alt 'P -1'
_symmetry_space_group_name_Hall '-P 1'
_symmetry_space_group_name_H-M 'P -1'
_atom_sites_solution_hydrogens geom
_atom_sites_solution_primary direct
_atom_sites_solution_secondary difmap
_audit_creation_date 2012-06-18
_audit_creation_method
;
Olex2 1.1
(compiled 2011.11.01 svn.r2039, GUI svn.r3906)
;
_cell_angle_alpha 76.211(6)
_cell_angle_beta 79.041(6)
_cell_angle_gamma 87.821(6)
_cell_formula_units_Z 2
_cell_length_a 8.3008(6)
_cell_length_b 10.0109(8)
_cell_length_c 10.1613(6)
_cell_measurement_reflns_used 1962
_cell_measurement_temperature 293(2)
_cell_measurement_theta_max 28.9300
_cell_measurement_theta_min 2.9442
_cell_volume 805.07(10)
_computing_cell_refinement
;
CrysAlisPro, Agilent Technologies,
Version 1.171.35.21 (release 20-01-2012 CrysAlis171 .NET)
(compiled Jan 23 2012,18:06:46)
;
_computing_data_collection
;
CrysAlisPro, Agilent Technologies,
Version 1.171.35.21 (release 20-01-2012 CrysAlis171 .NET)
(compiled Jan 23 2012,18:06:46)
;
_computing_data_reduction
;
CrysAlisPro, Agilent Technologies,
Version 1.171.35.21 (release 20-01-2012 CrysAlis171 .NET)
(compiled Jan 23 2012,18:06:46)
;
_computing_molecular_graphics
;
O. V. Dolomanov, L. J. Bourhis, R. J. Gildea, J. A. K. Howard and H. Puschmann,
OLEX2: a complete structure solution, refinement and analysis program.
J. Appl. Cryst. (2009). 42, 339-341.
;
_computing_publication_material
;
O. V. Dolomanov, L. J. Bourhis, R. J. Gildea, J. A. K. Howard and H. Puschmann,
OLEX2: a complete structure solution, refinement and analysis program.
J. Appl. Cryst. (2009). 42, 339-341.
;
_computing_structure_refinement
;
SHELXL, G.M. Sheldrick, Acta Cryst.
2008). A64, 112-122
;
_computing_structure_solution
;
SHELXS, G.M. Sheldrick, Acta Cryst.
(2008). A64, 112-122
;
_diffrn_ambient_temperature 293.15
_diffrn_detector_area_resol_mean 16.0874
_diffrn_measured_fraction_theta_full 0.999
_diffrn_measured_fraction_theta_max 0.999
_diffrn_measurement_details
;
1 omega -25.00 1.00 1.0000 4.0000
omega____ theta____ kappa____ phi______ frames
- -16.8924 -99.0000 -30.0000 26
2 omega -21.00 22.00 1.0000 4.0000
omega____ theta____ kappa____ phi______ frames
- -16.8924 -99.0000 30.0000 43
3 omega -14.00 15.00 1.0000 4.0000
omega____ theta____ kappa____ phi______ frames
- -16.8924 -99.0000 -180.0000 29
4 omega -90.00 -45.00 1.0000 4.0000
omega____ theta____ kappa____ phi______ frames
- -16.8924 -178.0000 -180.0000 45
5 omega -5.00 83.00 1.0000 4.0000
omega____ theta____ kappa____ phi______ frames
- 19.8611 37.0000 -120.0000 88
6 omega 38.00 82.00 1.0000 4.0000
omega____ theta____ kappa____ phi______ frames
- 19.8611 178.0000 90.0000 44
7 omega -53.00 46.00 1.0000 4.0000
omega____ theta____ kappa____ phi______ frames
- 19.8611 -37.0000 60.0000 99
8 omega -49.00 6.00 1.0000 4.0000
omega____ theta____ kappa____ phi______ frames
- 19.8611 -57.0000 -180.0000 55
;
_diffrn_measurement_device_type 'Xcalibur, Eos'
_diffrn_measurement_method '\w scans'
_diffrn_orient_matrix_UB_11 0.0767354000
_diffrn_orient_matrix_UB_12 0.0340801000
_diffrn_orient_matrix_UB_13 -0.0126743000
_diffrn_orient_matrix_UB_21 0.0410771000
_diffrn_orient_matrix_UB_22 -0.0623405000
_diffrn_orient_matrix_UB_23 -0.0058627000
_diffrn_orient_matrix_UB_31 -0.0003555000
_diffrn_orient_matrix_UB_32 0.0165843000
_diffrn_orient_matrix_UB_33 -0.0718150000
_diffrn_radiation_monochromator graphite
_diffrn_radiation_type 'Mo K\a'
_diffrn_radiation_wavelength 0.7107
_diffrn_reflns_av_R_equivalents 0.0238
_diffrn_reflns_av_unetI/netI 0.0490
_diffrn_reflns_limit_h_max 10
_diffrn_reflns_limit_h_min -10
_diffrn_reflns_limit_k_max 12
_diffrn_reflns_limit_k_min -12
_diffrn_reflns_limit_l_max 12
_diffrn_reflns_limit_l_min -12
_diffrn_reflns_number 6779
_diffrn_reflns_theta_full 26.37
_diffrn_reflns_theta_max 26.37
_diffrn_reflns_theta_min 2.95
_diffrn_source 'Enhance (Mo) X-ray Source'
_diffrn_source_current n/a
_diffrn_source_voltage n/a
_exptl_absorpt_coefficient_mu 0.206
_exptl_absorpt_correction_T_max 1.00000
_exptl_absorpt_correction_T_min 0.99190
_exptl_absorpt_correction_type multi-scan
_exptl_absorpt_process_details
;
CrysAlisPro, Agilent Technologies,
Version 1.171.35.21 (release 20-01-2012 CrysAlis171 .NET)
(compiled Jan 23 2012,18:06:46)
Empirical absorption correction using spherical harmonics,
implemented in SCALE3 ABSPACK scaling algorithm.
;
_exptl_crystal_colour colorless
_exptl_crystal_density_diffrn 1.351
_exptl_crystal_density_method 'not measured'
_exptl_crystal_description block
_exptl_crystal_F_000 340
_exptl_crystal_size_max 0.35
_exptl_crystal_size_mid 0.30
_exptl_crystal_size_min 0.25
_refine_diff_density_max 0.162
_refine_diff_density_min -0.238
_refine_diff_density_rms 0.041
_refine_ls_extinction_method none
_refine_ls_goodness_of_fit_ref 1.034
_refine_ls_hydrogen_treatment constr
_refine_ls_matrix_type full
_refine_ls_number_parameters 217
_refine_ls_number_reflns 3297
_refine_ls_number_restraints 0
_refine_ls_restrained_S_all 1.034
_refine_ls_R_factor_all 0.0814
_refine_ls_R_factor_gt 0.0495
_refine_ls_shift/su_max 0.000
_refine_ls_shift/su_mean 0.000
_refine_ls_structure_factor_coef Fsqd
_refine_ls_weighting_details 'calc w=1/[\s^2^(Fo^2^)+(0.0405P)^2^+0.2036P] where P=(Fo^2^+2Fc^2^)/3'
_refine_ls_weighting_scheme calc
_refine_ls_wR_factor_gt 0.1013
_refine_ls_wR_factor_ref 0.1215
_reflns_number_gt 2225
_reflns_number_total 3297
_reflns_threshold_expression >2sigma(I)
_cod_data_source_file c3sc22241a.txt
_cod_data_source_block 120618_s4_qxr
_cod_database_code 1514675
_chemical_oxdiff_formula C12H15N3S1
_reflns_odcompleteness_completeness 99.88
_reflns_odcompleteness_iscentric 1
_reflns_odcompleteness_theta 26.32

loop_
_space_group_symop_id
_space_group_symop_operation_xyz
1 'x, y, z'
2 '-x, -y, -z'

loop_
_atom_site_label
_atom_site_type_symbol
_atom_site_fract_x
_atom_site_fract_y
_atom_site_fract_z
_atom_site_U_iso_or_equiv
_atom_site_adp_type
_atom_site_occupancy
_atom_site_symmetry_multiplicity
_atom_site_calc_flag
_atom_site_refinement_flags
S1 S 0.03156(8) 0.30412(7) 0.89192(6) 0.0565(2) Uani 1 1 d .
N1 N -0.1581(2) 0.09987(19) 0.66589(17) 0.0432(5) Uani 1 1 d .
N2 N -0.1124(2) 0.1150(2) 0.43009(19) 0.0495(5) Uani 1 1 d .
N3 N -0.0681(2) 0.3092(2) 0.51688(19) 0.0530(5) Uani 1 1 d .
C1 C 0.0397(3) 0.1985(2) 0.7780(2) 0.0463(6) Uani 1 1 d .
C2 C 0.1899(3) 0.2002(3) 0.6973(3) 0.0581(7) Uani 1 1 d .
H2 H 0.2159 0.1488 0.6311 0.070 Uiso 1 1 calc R
C3 C 0.3045(3) 0.2889(3) 0.7239(3) 0.0552(6) Uani 1 1 d .
C4 C 0.2345(3) 0.3540(2) 0.8284(2) 0.0518(6) Uani 1 1 d .
C5 C 0.3249(4) 0.4447(3) 0.8710(3) 0.0681(8) Uani 1 1 d .
H5 H 0.2772 0.4873 0.9406 0.082 Uiso 1 1 calc R
C6 C 0.4862(4) 0.4698(3) 0.8078(3) 0.0784(9) Uani 1 1 d .
H6 H 0.5480 0.5307 0.8345 0.094 Uiso 1 1 calc R
C7 C 0.5571(4) 0.4058(3) 0.7055(4) 0.0848(10) Uani 1 1 d .
H7 H 0.6668 0.4233 0.6649 0.102 Uiso 1 1 calc R
C8 C 0.4693(4) 0.3167(3) 0.6622(3) 0.0769(9) Uani 1 1 d .
H8 H 0.5188 0.2749 0.5923 0.092 Uiso 1 1 calc R
C9 C -0.1048(3) 0.1183(2) 0.7844(2) 0.0452(6) Uani 1 1 d .
C10 C -0.1963(3) 0.0366(2) 0.8972(2) 0.0501(6) Uani 1 1 d .
H10 H -0.1855 0.0297 0.9880 0.060 Uiso 1 1 calc R
C11 C -0.3114(3) -0.0370(2) 0.8541(2) 0.0480(6) Uani 1 1 d .
C12 C -0.2849(3) 0.0018(2) 0.7097(2) 0.0441(5) Uani 1 1 d .
C13 C -0.3795(3) -0.0510(3) 0.6348(3) 0.0543(6) Uani 1 1 d .
H13 H -0.3620 -0.0242 0.5390 0.065 Uiso 1 1 calc R
C14 C -0.5007(3) -0.1447(3) 0.7082(3) 0.0646(7) Uani 1 1 d .
H14 H -0.5652 -0.1824 0.6606 0.078 Uiso 1 1 calc R
C15 C -0.5292(3) -0.1846(3) 0.8517(3) 0.0627(7) Uani 1 1 d .
H15 H -0.6125 -0.2475 0.8979 0.075 Uiso 1 1 calc R
C16 C -0.4360(3) -0.1322(3) 0.9255(3) 0.0558(6) Uani 1 1 d .
H16 H -0.4551 -0.1593 1.0213 0.067 Uiso 1 1 calc R
C17 C -0.1090(3) 0.1789(2) 0.5300(2) 0.0427(5) Uani 1 1 d .
C18 C -0.0146(4) 0.3795(3) 0.3878(3) 0.0659(8) Uani 1 1 d .
H18 H 0.0178 0.4707 0.3725 0.079 Uiso 1 1 calc R
C19 C -0.0054(3) 0.3222(3) 0.2763(3) 0.0653(8) Uani 1 1 d .
H19 H 0.0360 0.3715 0.1871 0.078 Uiso 1 1 calc R
C20 C -0.0600(3) 0.1897(3) 0.3026(2) 0.0563(7) Uani 1 1 d .
H20 H -0.0605 0.1501 0.2287 0.068 Uiso 1 1 calc R

loop_
_atom_site_aniso_label
_atom_site_aniso_U_11
_atom_site_aniso_U_22
_atom_site_aniso_U_33
_atom_site_aniso_U_23
_atom_site_aniso_U_13
_atom_site_aniso_U_12
S1 0.0664(5) 0.0594(4) 0.0485(4) -0.0222(3) -0.0093(3) -0.0049(3)
N1 0.0480(11) 0.0460(11) 0.0377(10) -0.0103(8) -0.0121(8) -0.0018(9)
N2 0.0597(13) 0.0510(12) 0.0413(11) -0.0145(9) -0.0136(9) 0.0027(10)
N3 0.0687(14) 0.0457(12) 0.0451(12) -0.0110(9) -0.0106(10) -0.0041(10)
C1 0.0548(15) 0.0489(14) 0.0394(12) -0.0137(10) -0.0155(11) 0.0027(11)
C2 0.0582(16) 0.0682(18) 0.0586(16) -0.0311(13) -0.0166(13) 0.0010(14)
C3 0.0544(16) 0.0550(16) 0.0611(16) -0.0200(13) -0.0160(12) 0.0053(13)
C4 0.0601(16) 0.0458(14) 0.0544(15) -0.0134(12) -0.0210(12) 0.0015(12)
C5 0.076(2) 0.0602(18) 0.0783(19) -0.0290(15) -0.0233(15) -0.0022(15)
C6 0.072(2) 0.0611(19) 0.112(3) -0.0249(18) -0.0337(18) -0.0081(16)
C7 0.0551(18) 0.084(2) 0.116(3) -0.029(2) -0.0091(17) -0.0092(17)
C8 0.0586(18) 0.087(2) 0.092(2) -0.0398(18) -0.0080(15) -0.0017(16)
C9 0.0498(14) 0.0499(14) 0.0403(13) -0.0154(11) -0.0134(10) 0.0034(11)
C10 0.0605(15) 0.0538(15) 0.0379(13) -0.0131(11) -0.0113(11) 0.0032(12)
C11 0.0528(14) 0.0458(14) 0.0443(13) -0.0106(11) -0.0070(11) 0.0045(12)
C12 0.0464(13) 0.0411(13) 0.0466(13) -0.0126(10) -0.0112(10) 0.0039(11)
C13 0.0570(15) 0.0563(16) 0.0527(15) -0.0136(12) -0.0163(12) -0.0026(13)
C14 0.0641(18) 0.0602(17) 0.0743(19) -0.0187(14) -0.0194(14) -0.0094(14)
C15 0.0602(17) 0.0514(16) 0.0717(19) -0.0115(14) -0.0019(13) -0.0103(13)
C16 0.0642(17) 0.0461(15) 0.0513(15) -0.0055(12) -0.0040(12) 0.0016(13)
C17 0.0413(13) 0.0471(14) 0.0413(13) -0.0112(11) -0.0116(10) 0.0043(11)
C18 0.092(2) 0.0493(16) 0.0526(16) -0.0044(13) -0.0119(14) -0.0106(15)
C19 0.088(2) 0.0616(18) 0.0404(14) -0.0047(13) -0.0065(13) -0.0061(15)
C20 0.0686(17) 0.0605(17) 0.0426(14) -0.0164(12) -0.0130(12) 0.0062(14)

loop_
_atom_type_symbol
_atom_type_description
_atom_type_scat_dispersion_real
_atom_type_scat_dispersion_imag
_atom_type_scat_source
C C 0.0033 0.0016 'International Tables Vol C Tables 4.2.6.8 and 6.1.1.4'
H H 0.0000 0.0000 'International Tables Vol C Tables 4.2.6.8 and 6.1.1.4'
N N 0.0061 0.0033 'International Tables Vol C Tables 4.2.6.8 and 6.1.1.4'
S S 0.1246 0.1234 'International Tables Vol C Tables 4.2.6.8 and 6.1.1.4'

loop_
_geom_angle_atom_site_label_1
_geom_angle_atom_site_label_2
_geom_angle_atom_site_label_3
_geom_angle
C4 S1 C1 91.66(12)
C12 N1 C9 107.67(18)
C12 N1 C17 125.58(18)
C17 N1 C9 126.23(19)
C17 N2 C20 115.2(2)
C17 N3 C18 115.0(2)
C2 C1 S1 112.10(18)
C2 C1 C9 129.2(2)
C9 C1 S1 118.68(17)
C1 C2 H2 123.4
C1 C2 C3 113.3(2)
C3 C2 H2 123.4
C4 C3 C2 111.9(2)
C4 C3 C8 118.4(3)
C8 C3 C2 129.6(3)
C3 C4 S1 111.03(19)
C5 C4 S1 127.5(2)
C5 C4 C3 121.4(3)
C4 C5 H5 120.7
C6 C5 C4 118.6(3)
C6 C5 H5 120.7
C5 C6 H6 119.6
C5 C6 C7 120.7(3)
C7 C6 H6 119.6
C6 C7 H7 119.4
C8 C7 C6 121.3(3)
C8 C7 H7 119.4
C3 C8 H8 120.2
C7 C8 C3 119.6(3)
C7 C8 H8 120.2
N1 C9 C1 123.09(19)
C10 C9 N1 108.7(2)
C10 C9 C1 127.7(2)
C9 C10 H10 125.6
C9 C10 C11 108.7(2)
C11 C10 H10 125.6
C12 C11 C10 107.3(2)
C16 C11 C10 133.2(2)
C16 C11 C12 119.5(2)
N1 C12 C11 107.57(19)
C13 C12 N1 130.6(2)
C13 C12 C11 121.8(2)
C12 C13 H13 121.4
C14 C13 C12 117.3(2)
C14 C13 H13 121.4
C13 C14 H14 119.1
C13 C14 C15 121.9(2)
C15 C14 H14 119.1
C14 C15 H15 119.6
C16 C15 C14 120.8(2)
C16 C15 H15 119.6
C11 C16 H16 120.6
C15 C16 C11 118.8(2)
C15 C16 H16 120.6
N2 C17 N1 116.0(2)
N2 C17 N3 127.6(2)
N3 C17 N1 116.32(19)
N3 C18 H18 118.8
N3 C18 C19 122.5(2)
C19 C18 H18 118.8
C18 C19 H19 121.5
C20 C19 C18 117.0(2)
C20 C19 H19 121.5
N2 C20 C19 122.5(2)
N2 C20 H20 118.7
C19 C20 H20 118.7

loop_
_geom_bond_atom_site_label_1
_geom_bond_atom_site_label_2
_geom_bond_distance
S1 C1 1.735(2)
S1 C4 1.733(3)
N1 C9 1.412(3)
N1 C12 1.401(3)
N1 C17 1.410(3)
N2 C17 1.328(3)
N2 C20 1.332(3)
N3 C17 1.330(3)
N3 C18 1.332(3)
C1 C2 1.354(3)
C1 C9 1.452(3)
C2 H2 0.9300
C2 C3 1.429(3)
C3 C4 1.399(3)
C3 C8 1.400(3)
C4 C5 1.391(3)
C5 H5 0.9300
C5 C6 1.374(4)
C6 H6 0.9300
C6 C7 1.377(4)
C7 H7 0.9300
C7 C8 1.371(4)
C8 H8 0.9300
C9 C10 1.352(3)
C10 H10 0.9300
C10 C11 1.419(3)
C11 C12 1.402(3)
C11 C16 1.402(3)
C12 C13 1.388(3)
C13 H13 0.9300
C13 C14 1.379(3)
C14 H14 0.9300
C14 C15 1.393(3)
C15 H15 0.9300
C15 C16 1.369(4)
C16 H16 0.9300
C18 H18 0.9300
C18 C19 1.375(4)
C19 H19 0.9300
C19 C20 1.367(3)
C20 H20 0.9300
